data_4114790
loop_
_publ_author_name
'Florian Viton'
'G\'erald Bernardinelli'
'E. Peter K\"undig'

_publ_contact_author
;
     Dr G\'erald Bernardinelli
     Laboratoire de Cristallographie
     Universit\'e de Gen\`eve
     24, quai E. Ansermet
     CH - 1211 Gen\`eve 4
     Switzerland
;
_publ_contact_author_email gerald.bernardinelli@cryst.unige.ch
_publ_contact_author_fax '41 (22) 702 61 08'
_publ_contact_author_phone '41 (22) 702 62 02'
_publ_section_title
;
 Iron and Ruthenium Lewis Acid Catalyzed Asymmetric 1,3-Dipolar
 Cycloaddition Reactions between Nitrones and Enals
;
_journal_name_full 'Journal of the American Chemical Society'
_journal_page_first 4968
_journal_page_last 4969
_journal_paper_doi 10.1021/ja017814f
_journal_volume 124
_journal_year 2002
_chemical_formula_moiety '(C17 H28 N2 O2)++ 2CL- (H2 O)'
_chemical_formula_sum 'C17 H30 Cl2 N2 O3'
_chemical_formula_weight 381.4
_chemical_name_systematic
;
(-)-(1R,2S-[2S,2-bS])-2-[(2-methyl-hexahydro-pyrrolo[1,2-b]isoxazol-
2-ylmethyl)-amino]-1-phenyl-propan-1-ol bis-hydrochloride
;
_space_group_IT_number 19
_symmetry_cell_setting orthorhombic
_symmetry_space_group_name_Hall 'P 2ac 2ab'
_symmetry_space_group_name_H-M 'P 21 21 21'
_audit_conform_dict_name cif_core.dic
_audit_conform_dict_version 2.0.1
_audit_creation_date 2001-09-04
_audit_creation_method from_xtal_archive_file_using_CIFIO
_audit_update_record 2001-12-18
_cell_angle_alpha 90.00000
_cell_angle_beta 90.00000
_cell_angle_gamma 90.00000
_cell_formula_units_Z 4
_cell_length_a 7.2432(4)
_cell_length_b 12.3845(9)
_cell_length_c 21.8269(14)
_cell_measurement_reflns_used 8000
_cell_measurement_temperature 200
_cell_measurement_theta_max 25.6
_cell_measurement_theta_min 4.4
_cell_volume 1957.9(2)
_computing_cell_refinement 'CELL (Stoe & Cie, 1999)'
_computing_data_collection 'EXPOSE (Stoe & Cie, 1999)'
_computing_data_reduction 'XRED (Stoe & Cie, 1999)'
_computing_molecular_graphics xtal_gx3
_computing_publication_material xtal_CIFIO
_computing_structure_refinement xtal_CRYLSQ
_computing_structure_solution Multan_87
_diffrn_detector_area_resol_mean 6
_diffrn_measurement_device_type 'Stoe Ipds'
_diffrn_measurement_method \f
_diffrn_radiation_type 'Mo K\a'
_diffrn_radiation_wavelength .71073
_diffrn_reflns_av_R_equivalents .069
_diffrn_reflns_limit_h_max 8
_diffrn_reflns_limit_h_min -8
_diffrn_reflns_limit_k_max 15
_diffrn_reflns_limit_k_min -15
_diffrn_reflns_limit_l_max 26
_diffrn_reflns_limit_l_min -26
_diffrn_reflns_number .242440+05
_diffrn_reflns_theta_max 25.85
_diffrn_standards_decay_% 0
_exptl_absorpt_coefficient_mu .35
_exptl_absorpt_correction_T_max .9712
_exptl_absorpt_correction_T_min .9045
_exptl_absorpt_correction_type numerical
_exptl_absorpt_process_details 'XRED; Stoe & Cie, 1999'
_exptl_crystal_colour colorless
_exptl_crystal_density_diffrn 1.294
_exptl_crystal_density_meas ?
_exptl_crystal_description plate
_exptl_crystal_size_max .41
_exptl_crystal_size_mid .15
_exptl_crystal_size_min .08
_refine_diff_density_max .433
_refine_diff_density_min -.456
_refine_ls_abs_structure_details Flack_xabs_refined
_refine_ls_abs_structure_Flack -.01(11)
_refine_ls_extinction_coef .00000
_refine_ls_extinction_method none
_refine_ls_goodness_of_fit_ref 1.809
_refine_ls_hydrogen_treatment
;
Calculated excepted those of the water molecule (not observed) and
those bonded to the -OH, N and asymmetric C atoms which have been
observed and refined with a fixed value (0.04 angstr^2) of Uiso.
;
_refine_ls_number_parameters 243
_refine_ls_number_reflns 2188
_refine_ls_R_factor_gt .038
_refine_ls_shift/su_max .012
_refine_ls_structure_factor_coef F
_refine_ls_weighting_details \w=1/[\s^2^(Fo)+0.0003(Fo^2^)]
_refine_ls_weighting_scheme calc
_refine_ls_wR_factor_ref .042
_reflns_number_gt 2188
_reflns_number_total 3770
_reflns_threshold_expression 'refl observed if Fo > 4.0 \s(Fo)'
_cod_data_source_file ja017814f_s2.cif
_cod_data_source_block flor
_cod_depositor_comments
;
The following automatic conversions were performed:

'_exptl_crystal_density_meas' value 'not_measured' was changed to '?'
- the value is perceived as not measured.

Automatic conversion script
Id: cif_fix_values 3008 2015-01-20 13:52:24Z robertas 
;
_cod_original_cell_volume 1957.9(3)
_cod_original_sg_symbol_H-M 'P 21 21 21 '
_cod_original_formula_sum 'C17 H30 N2 O3 Cl2'
_cod_database_code 4114790

loop_
_symmetry_equiv_pos_as_xyz
+x,+y,+z
1/2-x,-y,1/2+z
1/2+x,1/2-y,-z
-x,1/2+y,1/2-z

loop_
_atom_site_label
_atom_site_fract_x
_atom_site_fract_y
_atom_site_fract_z
_atom_site_U_iso_or_equiv
_atom_site_occupancy
_atom_site_adp_type
O1 1.0181(6) .1972(3) .68680(18) .044(3) 1.00000 Uani
O2 1.0998(7) .4525(3) .59982(17) .038(3) 1.00000 Uani
N1 .9953(9) .1468(6) .7454(3) .051(4) 1.00000 Uani
N2 .7927(7) .3284(4) .6036(3) .029(3) 1.00000 Uani
C1 .8865(9) .1457(5) .6457(3) .032(4) 1.00000 Uani
C2 .7172(9) .1352(5) .6869(3) .036(4) 1.00000 Uani
C3 .7974(11) .1044(7) .7487(3) .051(5) 1.00000 Uani
C4 .7168(11) .1588(7) .8061(3) .071(5) 1.00000 Uani
C5 .8843(16) .2042(9) .8408(4) .073(9) .65000 Uani
C5' .8322(17) .2562(11) .8169(12) .069(7) .35000 Uiso
C6 1.0250(11) .2293(8) .7942(4) .089(7) 1.00000 Uani
C7 .9605(9) .0378(5) .6243(3) .041(4) 1.00000 Uani
C8 .8744(9) .2201(5) .5909(3) .034(3) 1.00000 Uani
C9 .8117(9) .4086(5) .5518(3) .031(4) 1.00000 Uani
C10 .6980(9) .5083(5) .5680(3) .041(4) 1.00000 Uani
C11 1.0185(9) .4315(5) .5417(3) .030(4) 1.00000 Uani
C12 1.0498(8) .5230(5) .4972(3) .032(4) 1.00000 Uani
C13 1.1667(9) .6094(5) .5118(3) .042(4) 1.00000 Uani
C14 1.1983(11) .6930(5) .4702(4) .049(4) 1.00000 Uani
C15 1.1097(10) .6911(5) .4143(3) .048(4) 1.00000 Uani
C16 .9989(10) .6044(6) .3979(3) .044(4) 1.00000 Uani
C17 .9722(9) .5216(5) .4390(3) .037(4) 1.00000 Uani
Cl1 1.3862(3) .26985(12) .58272(7) .0421(8) 1.00000 Uani
Cl2 1.2657(3) -.03360(16) .76760(8) .0666(12) 1.00000 Uani
O1w 1.3527(11) .3472(7) .7326(4) .120(5) 1.00000 Uani
H01 1.081(8) .088(5) .749(3) .04000 1.00000 Uiso
H02 1.189(9) .409(5) .603(3) .04000 1.00000 Uiso
H021 .841(9) .357(5) .636(3) .04000 1.00000 Uiso
H022 .678(3) .321(5) .609(3) .04000 1.00000 Uiso
H21 .65025 .20383 .68943 .04000 1.00000 Uiso
H22 .63398 .07881 .67170 .04000 1.00000 Uiso
H3 .815(8) .032(5) .753(3) .04000 1.00000 Uiso
H41 .63269 .21732 .79459 .04000 .65000 Uiso
H42 .65071 .10603 .83137 .04000 .65000 Uiso
H51 .85039 .26908 .86348 .04000 .65000 Uiso
H52 .93258 .14960 .86951 .04000 .65000 Uiso
H61 1.00631 .30240 .77804 .04000 .65000 Uiso
H62 1.14945 .22347 .81140 .04000 .65000 Uiso
H41' .58836 .18003 .79890 .04000 .35000 Uiso
H42' .72266 .10949 .84118 .04000 .35000 Uiso
H51' .78254 .31816 .79566 .04000 .35000 Uiso
H52' .83687 .27157 .86162 .04000 .35000 Uiso
H61' 1.08395 .29400 .77728 .04000 .35000 Uiso
H62' 1.10156 .19999 .82724 .04000 .35000 Uiso
H71 .99410 -.00515 .66035 .04000 1.00000 Uiso
H72 .86309 .00051 .60141 .04000 1.00000 Uiso
H73 1.06926 .04455 .59790 .04000 1.00000 Uiso
H81 .99953 .23069 .57489 .04000 1.00000 Uiso
H82 .79817 .18469 .55974 .04000 1.00000 Uiso
H9 .753(8) .374(5) .515(3) .04000 1.00000 Uiso
H101 .56813 .48821 .57326 .04000 1.00000 Uiso
H102 .74436 .54036 .60612 .04000 1.00000 Uiso
H103 .70993 .56038 .53444 .04000 1.00000 Uiso
H11 1.062(8) .367(5) .521(3) .04000 1.00000 Uiso
H13 1.22702 .61129 .55198 .04000 1.00000 Uiso
H14 1.28231 .75225 .48063 .04000 1.00000 Uiso
H15 1.12501 .75168 .38594 .04000 1.00000 Uiso
H16 .94061 .60231 .35742 .04000 1.00000 Uiso
H17 .89555 .45990 .42688 .04000 1.00000 Uiso

loop_
_atom_site_aniso_label
_atom_site_aniso_U_11
_atom_site_aniso_U_22
_atom_site_aniso_U_33
_atom_site_aniso_U_12
_atom_site_aniso_U_13
_atom_site_aniso_U_23
O1 .041(3) .047(3) .045(3) .002(3) -.012(3) -.000(2)
O2 .041(3) .037(3) .035(3) .000(3) -.010(3) .0030(19)
N1 .053(4) .071(4) .031(3) .023(4) -.009(3) -.006(3)
N2 .027(3) .028(3) .033(3) .003(3) .002(3) .002(3)
C1 .032(4) .031(4) .033(3) .003(3) -.007(4) .001(3)
C2 .035(4) .036(4) .039(4) .001(3) .003(4) .004(3)
C3 .064(5) .050(5) .039(4) .022(5) .013(4) .009(4)
C4 .085(7) .098(6) .031(4) .041(6) .012(5) .019(4)
C5 .132(13) .046(7) .040(6) .019(9) .025(9) -.001(6)
C6 .085(7) .119(7) .064(5) .036(6) -.038(5) -.036(6)
C7 .050(5) .031(4) .043(4) .006(4) .004(4) -.001(3)
C8 .034(4) .031(3) .036(3) .005(3) .002(3) -.001(3)
C9 .033(4) .028(3) .033(4) -.001(3) -.003(3) .004(3)
C10 .039(4) .033(4) .051(4) .006(3) -.001(4) .005(3)
C11 .031(4) .030(4) .029(4) .001(3) -.000(3) -.001(3)
C12 .028(4) .036(4) .031(3) .003(3) .002(3) .000(3)
C13 .052(5) .034(4) .040(4) -.004(4) -.011(4) .002(3)
C14 .051(5) .033(4) .063(5) -.009(4) -.001(4) .009(3)
C15 .058(5) .040(4) .047(4) .000(4) .007(5) .016(4)
C16 .049(5) .047(4) .035(4) -.005(4) .000(4) .009(3)
C17 .036(4) .035(4) .041(4) -.003(3) .000(3) -.001(3)
Cl1 .0310(8) .0417(8) .0535(9) .0030(8) -.0040(9) -.0014(8)
Cl2 .0710(14) .0804(13) .0484(10) .0264(12) .0020(11) .0176(10)
O1w .116(6) .134(6) .111(5) -.017(6) .002(5) -.008(5)

loop_
_atom_type_symbol
_atom_type_scat_source
_atom_type_scat_dispersion_real
_atom_type_scat_dispersion_imag
C Int._Tables_Vol_IV_Tables_2.2B_and_2.3.1 .002 .002
H Int._Tables_Vol_IV_Tables_2.2B_and_2.3.1 0 0
N Int._Tables_Vol_IV_Tables_2.2B_and_2.3.1 .004 .003
O Int._Tables_Vol_IV_Tables_2.2B_and_2.3.1 .008 .006
Cl Int._Tables_Vol_IV_Tables_2.2B_and_2.3.1 .132 .159

loop_
_geom_angle_atom_site_label_1
_geom_angle_atom_site_label_2
_geom_angle_atom_site_label_3
_geom_angle
N1 O1 C1 106.5(5)
C11 O2 H02 105(4)
O1 N1 C3 107.5(5)
O1 N1 C6 108.9(6)
O1 N1 H01 109(4)
C3 N1 C6 109.7(6)
C3 N1 H01 110(4)
C6 N1 H01 112(4)
C8 N2 C9 114.5(5)
C8 N2 H021 111(4)
C8 N2 H022 109(4)
C9 N2 H021 108(4)
C9 N2 H022 106(4)
H021 N2 H022 109(6)
O1 C1 C2 101.6(5)
O1 C1 C7 110.2(5)
O1 C1 C8 105.0(5)
C2 C1 C7 113.0(5)
C2 C1 C8 118.1(5)
C7 C1 C8 108.3(5)
C1 C2 C3 103.7(5)
C1 C2 H21 110.9(5)
C1 C2 H22 110.8(5)
C3 C2 H21 110.9(6)
C3 C2 H22 110.9(6)
H21 C2 H22 109.4(6)
N1 C3 C2 103.3(5)
N1 C3 C4 104.1(6)
N1 C3 H3 102(4)
C2 C3 C4 117.9(6)
C2 C3 H3 113(4)
C4 C3 H3 114(4)
C3 C4 C5 105.2(7)
C3 C4 H41 110.6(6)
C3 C4 H42 110.6(7)
C5 C4 H41 110.3(8)
C5 C4 H42 110.6(7)
H41 C4 H42 109.5(8)
C4 C5 C6 106.5(7)
C4 C5 H51 110.6(10)
C4 C5 H52 110.0(10)
C6 C5 H51 110.6(10)
C6 C5 H52 109.8(10)
H51 C5 H52 109.3(8)
N1 C6 C5 104.4(7)
N1 C6 H61 110.7(7)
N1 C6 H62 110.8(8)
C5 C6 H61 110.3(8)
C5 C6 H62 111.0(8)
H61 C6 H62 109.5(9)
C1 C7 H71 108.6(5)
C1 C7 H72 108.5(6)
C1 C7 H73 113.0(6)
H71 C7 H72 109.4(6)
H71 C7 H73 108.6(6)
H72 C7 H73 108.6(6)
N2 C8 C1 115.0(5)
N2 C8 H81 108.3(5)
N2 C8 H82 107.9(5)
C1 C8 H81 108.1(5)
C1 C8 H82 108.0(5)
H81 C8 H82 109.4(6)
N2 C9 C10 108.0(5)
N2 C9 C11 108.5(5)
N2 C9 H9 106(3)
C10 C9 C11 114.1(5)
C10 C9 H9 108(4)
C11 C9 H9 112(4)
C9 C10 H101 109.8(5)
C9 C10 H102 109.8(6)
C9 C10 H103 108.1(6)
H101 C10 H102 109.5(6)
H101 C10 H103 109.8(6)
H102 C10 H103 109.8(6)
O2 C11 C9 108.0(5)
O2 C11 C12 112.0(5)
O2 C11 H11 116(4)
C9 C11 C12 112.1(5)
C9 C11 H11 103(4)
C12 C11 H11 106(4)
C11 C12 C13 121.1(5)
C11 C12 C17 121.3(5)
C13 C12 C17 117.5(5)
C12 C13 C14 121.1(6)
C12 C13 H13 119.4(6)
C14 C13 H13 119.5(6)
C13 C14 C15 119.1(6)
C13 C14 H14 120.4(7)
C15 C14 H14 120.5(6)
C14 C15 C16 120.8(6)
C14 C15 H15 119.6(6)
C16 C15 H15 119.6(7)
C15 C16 C17 119.3(6)
C15 C16 H16 120.2(6)
C17 C16 H16 120.5(7)
C12 C17 C16 122.0(6)
C12 C17 H17 119.0(6)
C16 C17 H17 118.9(6)
C3 C4 C5' 105.7(10)
C3 C4 H41' 110.4(6)
C3 C4 H42' 110.3(7)
C5' C4 H41' 110.0(9)
C5' C4 H42' 110.9(11)
H41' C4 H42' 109.5(8)
C4 C5' C6 106.7(11)
C4 C5' H51' 111.0(14)
C4 C5' H52' 109.3(15)
C6 C5' H51' 111.1(16)
C6 C5' H52' 109.3(13)
H51' C5' H52' 109.4(16)
N1 C6 C5' 104.5(9)
N1 C6 H61' 110.6(7)
N1 C6 H62' 110.7(8)
C5' C6 H61' 110.2(9)
C5' C6 H62' 111.3(11)
H61' C6 H62' 109.6(8)

loop_
_geom_bond_atom_site_label_1
_geom_bond_atom_site_label_2
_geom_bond_distance
O1 N1 1.432(7)
O1 C1 1.456(7)
O2 C11 1.422(7)
O2 H02 .84(7)
N1 C3 1.528(10)
N1 C6 1.493(11)
N1 H01 .96(6)
N2 C8 1.492(8)
N2 C9 1.512(8)
N2 H021 .86(6)
N2 H022 .847(19)
C1 C2 1.526(9)
C1 C7 1.515(8)
C1 C8 1.512(8)
C2 C3 1.517(9)
C2 H21 .980(6)
C2 H22 .980(6)
C3 C4 1.538(10)
C3 H3 .91(6)
C4 C5 1.537(13)
C4 H41 .979(8)
C4 H42 .980(8)
C5 C6 1.472(13)
C5 H51 .975(11)
C5 H52 .987(10)
C6 H61 .981(10)
C6 H62 .979(8)
C7 H71 .980(6)
C7 H72 .980(7)
C7 H73 .980(7)
C8 H81 .980(6)
C8 H82 .980(6)
C9 C10 1.526(8)
C9 C11 1.541(9)
C9 H9 1.01(6)
C10 H101 .980(7)
C10 H102 .980(6)
C10 H103 .980(6)
C11 C12 1.509(8)
C11 H11 .97(6)
C12 C13 1.403(8)
C12 C17 1.388(8)
C13 C14 1.396(9)
C13 H13 .979(6)
C14 C15 1.378(10)
C14 H14 .980(7)
C15 C16 1.387(9)
C15 H15 .980(6)
C16 C17 1.377(9)
C16 H16 .980(6)
C17 H17 .981(6)
C4 C5' 1.486(16)
C4 H41' .979(8)
C4 H42' .981(7)
C5' C6 1.519(16)
C5' H51' .966(17)
C5' H52' 1.00(3)
C6 H61' .980(9)
C6 H62' .979(8)

loop_
_geom_hbond_atom_site_label_D
_geom_hbond_atom_site_label_H
_geom_hbond_atom_site_label_A
_geom_hbond_site_symmetry_A
_geom_hbond_distance_DH
_geom_hbond_distance_HA
_geom_hbond_distance_DA
_geom_hbond_angle_DHA
O2 H02 Cl1 . 0.84(6) 2.28(6) 3.092(4) 162(5)
N1 H01 Cl2 . 0.96(6) 2.06(6) 3.011(7) 172(5)
N2 H022 Cl1 1_455 0.85(2) 2.28(3) 3.066(5) 155(5)
N2 H021 Cl2 4_756 0.86(6) 2.63(6) 3.317(5) 138(5)

loop_
_geom_torsion_atom_site_label_1
_geom_torsion_atom_site_label_2
_geom_torsion_atom_site_label_3
_geom_torsion_atom_site_label_4
_geom_torsion
C1 O1 N1 C3 -26.2(6)
C1 O1 N1 C6 -144.9(6)
C1 O1 N1 H01 93(4)
N1 O1 C1 C2 40.6(6)
N1 O1 C1 C7 -79.4(6)
N1 O1 C1 C8 164.2(5)
H02 O2 C11 C9 125(5)
H02 O2 C11 C12 -111(5)
H02 O2 C11 H11 10(6)
O1 N1 C3 C2 .5(7)
O1 N1 C3 C4 -123.2(6)
O1 N1 C3 H3 118(4)
C6 N1 C3 C2 118.7(6)
C6 N1 C3 C4 -5.0(8)
C6 N1 C3 H3 -124(4)
H01 N1 C3 C2 -118(4)
H01 N1 C3 C4 119(4)
H01 N1 C3 H3 0(5)
O1 N1 C6 C5 140.5(7)
O1 N1 C6 H61 21.8(9)
O1 N1 C6 H62 -100.0(8)
C3 N1 C6 C5 23.2(9)
C3 N1 C6 H61 -95.6(8)
C3 N1 C6 H62 142.7(7)
H01 N1 C6 C5 -100(4)
H01 N1 C6 H61 142(4)
H01 N1 C6 H62 20(4)
C9 N2 C8 C1 169.8(5)
C9 N2 C8 H81 48.8(7)
C9 N2 C8 H82 -69.6(7)
H021 N2 C8 C1 48(5)
H021 N2 C8 H81 -73(5)
H021 N2 C8 H82 168(5)
H022 N2 C8 C1 -72(4)
H022 N2 C8 H81 167(4)
H022 N2 C8 H82 48(4)
C8 N2 C9 C10 171.8(5)
C8 N2 C9 C11 -64.0(6)
C8 N2 C9 H9 57(4)
H021 N2 C9 C10 -64(5)
H021 N2 C9 C11 60(5)
H021 N2 C9 H9 -180(6)
H022 N2 C9 C10 52(4)
H022 N2 C9 C11 177(4)
H022 N2 C9 H9 -63(6)
O1 C1 C2 C3 -39.3(6)
O1 C1 C2 H21 79.8(6)
O1 C1 C2 H22 -158.4(5)
C7 C1 C2 C3 78.7(6)
C7 C1 C2 H21 -162.2(5)
C7 C1 C2 H22 -40.4(7)
C8 C1 C2 C3 -153.5(5)
C8 C1 C2 H21 -34.3(8)
C8 C1 C2 H22 87.5(7)
O1 C1 C7 H71 53.5(7)
O1 C1 C7 H72 172.4(5)
O1 C1 C7 H73 -67.1(7)
C2 C1 C7 H71 -59.4(7)
C2 C1 C7 H72 59.5(7)
C2 C1 C7 H73 -179.9(5)
C8 C1 C7 H71 167.8(6)
C8 C1 C7 H72 -73.3(7)
C8 C1 C7 H73 47.2(7)
O1 C1 C8 N2 -65.9(6)
O1 C1 C8 H81 55.2(6)
O1 C1 C8 H82 173.5(5)
C2 C1 C8 N2 46.4(7)
C2 C1 C8 H81 167.5(5)
C2 C1 C8 H82 -74.2(7)
C7 C1 C8 N2 176.4(5)
C7 C1 C8 H81 -62.5(7)
C7 C1 C8 H82 55.8(7)
C1 C2 C3 N1 23.7(6)
C1 C2 C3 C4 137.9(6)
C1 C2 C3 H3 -86(4)
H21 C2 C3 N1 -95.4(7)
H21 C2 C3 C4 18.7(9)
H21 C2 C3 H3 155(4)
H22 C2 C3 N1 142.7(6)
H22 C2 C3 C4 -103.1(7)
H22 C2 C3 H3 33(4)
N1 C3 C4 C5 -14.3(8)
N1 C3 C4 H41 104.7(8)
N1 C3 C4 H42 -133.8(7)
C2 C3 C4 C5 -128.0(7)
C2 C3 C4 H41 -9.0(10)
C2 C3 C4 H42 112.5(8)
H3 C3 C4 C5 96(4)
H3 C3 C4 H41 -145(4)
H3 C3 C4 H42 -23(4)
C3 C4 C5 C6 29.3(10)
C3 C4 C5 H51 149.6(8)
C3 C4 C5 H52 -89.6(9)
H41 C4 C5 C6 -89.9(9)
H41 C4 C5 H51 30.3(11)
H41 C4 C5 H52 151.1(8)
H42 C4 C5 C6 148.7(8)
H42 C4 C5 H51 -91.0(10)
H42 C4 C5 H52 29.8(11)
C4 C5 C6 N1 -32.1(10)
C4 C5 C6 H61 86.9(10)
C4 C5 C6 H62 -151.5(9)
H51 C5 C6 N1 -152.3(8)
H51 C5 C6 H61 -33.3(12)
H51 C5 C6 H62 88.2(11)
H52 C5 C6 N1 87.0(9)
H52 C5 C6 H61 -154.0(9)
H52 C5 C6 H62 -32.4(13)
N2 C9 C10 H101 -60.0(7)
N2 C9 C10 H102 60.4(7)
N2 C9 C10 H103 -179.9(5)
C11 C9 C10 H101 179.2(5)
C11 C9 C10 H102 -60.3(7)
C11 C9 C10 H103 59.4(7)
H9 C9 C10 H101 54(4)
H9 C9 C10 H102 175(4)
H9 C9 C10 H103 -66(4)
N2 C9 C11 O2 -47.7(6)
N2 C9 C11 C12 -171.6(5)
N2 C9 C11 H11 75(4)
C10 C9 C11 O2 72.7(6)
C10 C9 C11 C12 -51.1(7)
C10 C9 C11 H11 -164(4)
H9 C9 C11 O2 -165(4)
H9 C9 C11 C12 72(4)
H9 C9 C11 H11 -42(5)
O2 C11 C12 C13 7.6(8)
O2 C11 C12 C17 -176.0(5)
C9 C11 C12 C13 129.2(6)
C9 C11 C12 C17 -54.5(7)
H11 C11 C12 C13 -119(4)
H11 C11 C12 C17 57(4)
C11 C12 C13 C14 178.8(6)
C11 C12 C13 H13 -1.3(9)
C17 C12 C13 C14 2.3(9)
C17 C12 C13 H13 -177.8(6)
C11 C12 C17 C16 179.8(6)
C11 C12 C17 H17 .1(9)
C13 C12 C17 C16 -3.7(9)
C13 C12 C17 H17 176.6(6)
C12 C13 C14 C15 1.3(10)
C12 C13 C14 H14 -178.7(6)
H13 C13 C14 C15 -178.5(7)
H13 C13 C14 H14 1.4(11)
C13 C14 C15 C16 -3.8(11)
C13 C14 C15 H15 176.1(7)
H14 C14 C15 C16 176.3(7)
H14 C14 C15 H15 -3.8(12)
C14 C15 C16 C17 2.5(10)
C14 C15 C16 H16 -177.4(7)
H15 C15 C16 C17 -177.4(7)
H15 C15 C16 H16 2.7(11)
C15 C16 C17 C12 1.4(10)
C15 C16 C17 H17 -178.9(6)
H16 C16 C17 C12 -178.7(6)
H16 C16 C17 H17 1.0(11)
O1 N1 C6 C5' 103.9(10)
O1 N1 C6 H61' -14.6(9)
O1 N1 C6 H62' -136.2(7)
C3 N1 C6 C5' -13.4(11)
C3 N1 C6 H61' -131.9(7)
C3 N1 C6 H62' 106.4(8)
H01 N1 C6 C5' -136(4)
H01 N1 C6 H61' 105(4)
H01 N1 C6 H62' -16(4)
N1 C3 C4 C5' 22.0(10)
N1 C3 C4 H41' 141.0(7)
N1 C3 C4 H42' -98.0(8)
C2 C3 C4 C5' -91.7(10)
C2 C3 C4 H41' 27.2(10)
C2 C3 C4 H42' 148.3(7)
H3 C3 C4 C5' 133(4)
H3 C3 C4 H41' -108(4)
H3 C3 C4 H42' 13(4)
C3 C4 C5' C6 -31.2(15)
C3 C4 C5' H51' 90.1(16)
C3 C4 C5' H52' -149.2(10)
H41' C4 C5' C6 -150.3(10)
H41' C4 C5' H51' -29(3)
H41' C4 C5' H52' 91.6(12)
H42' C4 C5' C6 88.4(15)
H42' C4 C5' H51' -150.4(16)
H42' C4 C5' H52' -29.7(13)
C4 C5' C6 N1 27.6(15)
C4 C5' C6 H61' 146.4(11)
C4 C5' C6 H62' -91.9(15)
H51' C5' C6 N1 -93.6(15)
H51' C5' C6 H61' 25(2)
H51' C5' C6 H62' 146.9(15)
H52' C5' C6 N1 145.6(10)
H52' C5' C6 H61' -95.6(13)
H52' C5' C6 H62' 26.1(15)
